data_9004442
loop_
_publ_author_name
'Groat, L. A.'
'Hawthorne, F. C.'
'Lager, G. A.'
'Schultz, A. J.'
'Ercit, T. S.'

_publ_section_title
;X-ray and neutron crystal-structure refinements of a boron-bearing
 vesuvianite Sample: X-ray data, 298 K
;
_journal_name_full 'The Canadian Mineralogist'
_journal_page_first 1059
_journal_page_last 1070
_journal_volume 34
_journal_year 1996
_chemical_formula_sum 'Al11.04 B2.72 Ca19 Fe2.68 O78.8 Si18'
_chemical_name_mineral Vesuvianite
_space_group_IT_number 126
_symmetry_space_group_name_Hall '-P 4a 2bc'
_symmetry_space_group_name_H-M 'P 4/n n c :2'
_cell_angle_alpha 90
_cell_angle_beta 90
_cell_angle_gamma 90
_cell_formula_units_Z 2
_cell_length_a 15.736
_cell_length_b 15.736
_cell_length_c 11.720
_cell_volume 2902.126
_database_code_amcsd 0005515
_exptl_crystal_density_diffrn 3.438
_cod_original_sg_symbol_H-M 'P 4/n n c'
_cod_original_formula_sum 'Si18 Ca19 Fe2.68 Al11.04 B2.72 O78.8'
_cod_database_code 9004442

loop_
_space_group_symop_operation_xyz
x,y,z
-y,-x,1/2+z
y,x,1/2-z
1/2+y,-x,-z
1/2-y,x,z
1/2+x,-y,1/2+z
1/2-x,y,1/2-z
1/2+x,1/2+y,-z
1/2-x,1/2-y,z
1/2+y,1/2+x,1/2+z
1/2-y,1/2-x,1/2-z
-y,1/2+x,-z
y,1/2-x,z
-x,1/2+y,1/2+z
x,1/2-y,1/2-z
-x,-y,-z

loop_
_atom_site_label
_atom_site_fract_x
_atom_site_fract_y
_atom_site_fract_z
_atom_site_occupancy
_atom_site_U_iso_or_equiv
_atom_site_type_symbol
_atom_site_attached_hydrogens
SiZ1 0.75000 0.25000 0.00000 1.00000 0.01010 Si 0
SiZ2 -0.17845 0.04337 0.87235 1.00000 0.01280 Si 0
SiZ3 -0.08377 -0.14983 0.36469 1.00000 0.01000 Si 0
CaX1 0.75000 0.25000 0.25000 1.00000 0.01190 Ca 0
CaX2 -0.19065 0.04532 0.37977 1.00000 0.01170 Ca 0
CaX3 -0.10155 -0.17959 0.89776 1.00000 0.01930 Ca 0
CaX4 0.75000 0.75000 0.14400 0.50000 0.01480 Ca 0
FeY1 0.75000 0.75000 0.05950 0.50000 0.01810 Fe 0
AlY2 0.00000 0.00000 0.00000 1.00000 0.00860 Al 0
AlY3 -0.11154 0.12045 0.12800 0.79000 0.00930 Al 0
FeY3 -0.11154 0.12045 0.12800 0.21000 0.00930 Fe 0
BT1 0.05290 0.05290 0.25000 0.43000 0.01000 B 0
AlT1 0.05290 0.05290 0.25000 0.18000 0.01000 Al 0
BT2 0.25000 0.25000 0.25000 1.00000 0.01000 B 0
O1 -0.21990 0.17300 0.08490 1.00000 0.01310 O 0
O2 -0.12110 0.16080 0.28330 1.00000 0.01530 O 0
O3 -0.04180 0.22510 0.07750 1.00000 0.01530 O 0
O4 -0.06170 0.10450 0.47110 1.00000 0.01330 O 0
O5 -0.17160 0.01120 0.17960 1.00000 0.01380 O 0
O6 -0.12100 -0.27700 0.05370 1.00000 0.01700 O 0
O7a 0.05610 0.17460 0.32010 0.47000 0.01700 O 0
O7b 0.04380 0.14720 0.30720 0.53000 0.01700 O 0
O8 -0.06060 -0.09180 0.06740 1.00000 0.01110 O 0
O9 -0.14600 -0.14600 0.25000 1.00000 0.01380 O 0
O10 0.75000 0.75000 0.86470 0.60000 0.05800 O 0
O11 -0.00140 0.05800 0.14510 1.00000 0.01930 O 0
O12 0.17800 0.27350 0.20400 0.20000 0.01200 O 0

loop_
_cod_changelog_entry_id
_cod_changelog_entry_author
_cod_changelog_entry_date
_cod_changelog_entry_text
1
;cod-tools version 3.8.0
Id: cif_guess_AMCSD_atom_types 9581 2023-05-17 12:35:41Z saulius
;
2023-05-23T09:16:43+03:00
;Derived atom types and hydrogen counts
from atom names that follow the AMCSD naming convention
(Wat == water, O-H == hydroxyl).
;

loop_
_cod_related_entry_id
_cod_related_entry_database
_cod_related_entry_code
1 AMCSD 0005515
